data_2016325
loop_
_publ_author_name
'Diao, Chun-Hua'
'Fan, Zhi'
'Chen, Xin'

_publ_section_title
;(<i>E</i>)-<i>N</i>'-[5-Chloro-3-methoxy-2-(4-methylphenylsulfonyloxy)benzylidene]isonicotinohydrazide
 acetic acid solvate: hydrogen-bonded network of alternating
 <i>R</i>^4^~4~(42), <i>R</i>^5^~5~(33) and <i>R</i>^6^~6~(40) rings
;
_journal_coeditor_code GD3153
_journal_issue 12
_journal_name_full 'Acta Crystallographica Section C'
_journal_page_first o717
_journal_page_last o719
_journal_paper_doi 10.1107/S010827010705281X
_journal_volume 63
_journal_year 2007
_chemical_formula_iupac 'C21 H18 Cl N3 O5 S, C2 H4 O2'
_chemical_formula_moiety 'C21 H18 Cl N3 O5 S, C2 H4 O2'
_chemical_formula_sum 'C23 H22 Cl N3 O7 S'
_chemical_formula_weight 519.96
_chemical_name_systematic
;
(E)-N'-[5-Chloro-3-methoxy-2-(4-
methylphenylsulfonyloxy)benzylidene]isonicotinohydrazide acetic acid solvate
;
_space_group_IT_number 33
_symmetry_cell_setting orthorhombic
_symmetry_space_group_name_Hall 'P 2c -2n'
_symmetry_space_group_name_H-M 'P n a 21'
_atom_sites_solution_hydrogens geom
_atom_sites_solution_primary direct
_atom_sites_solution_secondary difmap
_audit_creation_method SHELXL-97
_cell_angle_alpha 90.00
_cell_angle_beta 90.00
_cell_angle_gamma 90.00
_cell_formula_units_Z 4
_cell_length_a 14.886(3)
_cell_length_b 23.190(4)
_cell_length_c 7.0638(14)
_cell_measurement_reflns_used 2260
_cell_measurement_temperature 294(2)
_cell_measurement_theta_max 19.83
_cell_measurement_theta_min 2.23
_cell_volume 2438.5(8)
_computing_cell_refinement 'SAINT (Bruker, 1999)'
_computing_data_collection 'SMART (Bruker, 1999)'
_computing_data_reduction 'SAINT (Bruker, 1999)'
_computing_molecular_graphics 'PLATON (Spek, 2003)'
_computing_publication_material 'SHELXTL (Sheldrick, 1997b)'
_computing_structure_refinement 'SHELXL97 (Sheldrick, 1997a)'
_computing_structure_solution 'SHELXS97 (Sheldrick, 1997a)'
_diffrn_ambient_temperature 294(2)
_diffrn_measured_fraction_theta_full 0.997
_diffrn_measured_fraction_theta_max 0.997
_diffrn_measurement_device_type 'Bruker SMART APEX CCD area-detector'
_diffrn_measurement_method '\f and \w scans'
_diffrn_radiation_monochromator graphite
_diffrn_radiation_source 'fine-focus sealed tube'
_diffrn_radiation_type MoK\a
_diffrn_radiation_wavelength 0.71073
_diffrn_reflns_av_R_equivalents 0.0685
_diffrn_reflns_av_sigmaI/netI 0.0826
_diffrn_reflns_limit_h_max 18
_diffrn_reflns_limit_h_min -11
_diffrn_reflns_limit_k_max 28
_diffrn_reflns_limit_k_min -28
_diffrn_reflns_limit_l_max 8
_diffrn_reflns_limit_l_min -8
_diffrn_reflns_number 13425
_diffrn_reflns_theta_full 26.40
_diffrn_reflns_theta_max 26.40
_diffrn_reflns_theta_min 1.63
_diffrn_standards_number 0
_exptl_absorpt_coefficient_mu 0.291
_exptl_absorpt_correction_T_max 0.955
_exptl_absorpt_correction_T_min 0.912
_exptl_absorpt_correction_type multi-scan
_exptl_absorpt_process_details '(SADABS; Sheldrick, 1996)'
_exptl_crystal_colour colorless
_exptl_crystal_density_diffrn 1.416
_exptl_crystal_density_method 'not measured'
_exptl_crystal_description block
_exptl_crystal_F_000 1080
_exptl_crystal_size_max 0.26
_exptl_crystal_size_mid 0.20
_exptl_crystal_size_min 0.16
_refine_diff_density_max 0.200
_refine_diff_density_min -0.203
_refine_ls_abs_structure_details 'Flack (1983), 2080 Friedel pairs'
_refine_ls_abs_structure_Flack -0.01(7)
_refine_ls_extinction_coef 0.0027(4)
_refine_ls_extinction_expression Fc^*^=kFc[1+0.001xFc^2^\l^3^/sin(2\q)]^-1/4^
_refine_ls_extinction_method SHELXL97
_refine_ls_goodness_of_fit_ref 0.974
_refine_ls_hydrogen_treatment constr
_refine_ls_matrix_type full
_refine_ls_number_parameters 322
_refine_ls_number_reflns 4793
_refine_ls_number_restraints 1
_refine_ls_restrained_S_all 0.974
_refine_ls_R_factor_all 0.1085
_refine_ls_R_factor_gt 0.0476
_refine_ls_shift/su_max 0.000
_refine_ls_shift/su_mean 0.000
_refine_ls_structure_factor_coef Fsqd
_refine_ls_weighting_details 'calc w=1/[\s^2^(Fo^2^)+(0.0334P)^2^] where P=(Fo^2^+2Fc^2^)/3'
_refine_ls_weighting_scheme calc
_refine_ls_wR_factor_gt 0.0774
_refine_ls_wR_factor_ref 0.0924
_reflns_number_gt 2849
_reflns_number_total 4793
_reflns_threshold_expression I>2\s(I)
_cod_data_source_file gd3153.cif
_cod_data_source_block I
_cod_depositor_comments
;
The following automatic conversions were performed:
'_symmetry_cell_setting' value 'Orthorhombic' changed to 'orthorhombic'
according to '/home/saulius/struct/CIF-dictionaries/cif_core.dic'
dictionary named 'cif_core.dic' version 2.4.1 from 2010-06-29.

Automatic conversion script
Id: cif_fix_enum 1527 2010-12-29 10:47:43Z saulius 

The following automatic conversions were performed:

'_symmetry_cell_setting' value 'Orthorhombic' changed to
'orthorhombic' according to
/home/saulius/struct/CIF-dictionaries/cif_core.dic dictionary named
'cif_core.dic' version 2.4.1 from 2010-06-29.

Automatic conversion script
Id: cif_fix_values 1715 2011-07-08 13:25:40Z adriana 
;
_cod_database_code 2016325
_cod_database_fobs_code 2016325

loop_
_symmetry_equiv_pos_as_xyz
'x, y, z'
'-x, -y, z+1/2'
'x+1/2, -y+1/2, z'
'-x+1/2, y+1/2, z+1/2'

loop_
_atom_site_type_symbol
_atom_site_label
_atom_site_fract_x
_atom_site_fract_y
_atom_site_fract_z
_atom_site_U_iso_or_equiv
_atom_site_adp_type
_atom_site_calc_flag
_atom_site_refinement_flags
_atom_site_occupancy
N N11 1.33949(17) 0.46505(14) 0.7920(5) 0.0550(9) Uani d . 1
C C12 1.3086(2) 0.51545(17) 0.7335(6) 0.0525(11) Uani d . 1
H H12 1.3505 0.5428 0.6947 0.063 Uiso calc R 1
C C13 1.2188(2) 0.53074(14) 0.7255(6) 0.0459(10) Uani d . 1
H H13 1.2012 0.5670 0.6836 0.055 Uiso calc R 1
C C14 1.15569(18) 0.49012(14) 0.7822(5) 0.0365(8) Uani d . 1
C C15 1.1866(2) 0.43721(14) 0.8455(5) 0.0446(10) Uani d . 1
H H15 1.1466 0.4089 0.8854 0.053 Uiso calc R 1
C C16 1.2780(2) 0.42734(16) 0.8483(6) 0.0531(11) Uani d . 1
H H16 1.2978 0.3918 0.8927 0.064 Uiso calc R 1
C C17 1.05883(19) 0.50592(15) 0.7789(6) 0.0394(8) Uani d . 1
O O17 1.03472(14) 0.55587(9) 0.8076(4) 0.0530(7) Uani d . 1
N N17 1.00106(16) 0.46234(12) 0.7474(5) 0.0414(7) Uani d . 1
H H17 1.0205 0.4285 0.7187 0.050 Uiso calc R 1
N N27 0.91027(15) 0.47280(11) 0.7619(5) 0.0411(7) Uani d . 1
C C27 0.8587(2) 0.43109(14) 0.7159(5) 0.0398(9) Uani d . 1
H H27 0.8832 0.3964 0.6742 0.048 Uiso calc R 1
C C21 0.76158(19) 0.43778(13) 0.7286(5) 0.0347(8) Uani d . 1
C C22 0.7222(2) 0.49220(13) 0.7489(5) 0.0386(8) Uani d . 1
H H22 0.7581 0.5250 0.7548 0.046 Uiso calc R 1
C C23 0.6301(2) 0.49711(13) 0.7604(6) 0.0420(9) Uani d . 1
Cl Cl1 0.58199(6) 0.56505(4) 0.78214(17) 0.0626(3) Uani d . 1
C C24 0.5741(2) 0.45001(13) 0.7525(6) 0.0429(9) Uani d . 1
H H24 0.5121 0.4545 0.7607 0.051 Uiso calc R 1
C C25 0.6115(2) 0.39588(14) 0.7322(5) 0.0373(9) Uani d . 1
C C26 0.70505(19) 0.39018(13) 0.7225(5) 0.0367(9) Uani d . 1
O O25 0.56453(13) 0.34591(9) 0.7199(4) 0.0514(7) Uani d . 1
C C25A 0.4709(2) 0.34770(14) 0.7663(7) 0.0623(11) Uani d . 1
H H25A 0.4632 0.3655 0.8880 0.093 Uiso calc R 1
H H25B 0.4474 0.3092 0.7697 0.093 Uiso calc R 1
H H25C 0.4393 0.3697 0.6723 0.093 Uiso calc R 1
O O26 0.74011(13) 0.33444(9) 0.6966(3) 0.0420(6) Uani d . 1
S S1 0.77402(6) 0.29942(4) 0.87993(16) 0.0496(3) Uani d . 1
O O1 0.81179(15) 0.24898(9) 0.7992(5) 0.0708(9) Uani d . 1
O O2 0.82839(15) 0.33729(10) 0.9892(4) 0.0582(8) Uani d . 1
C C31 0.6772(2) 0.28251(14) 1.0071(6) 0.0448(10) Uani d . 1
C C32 0.6561(3) 0.31365(16) 1.1667(6) 0.0609(11) Uani d . 1
H H32 0.6927 0.3439 1.2059 0.073 Uiso calc R 1
C C33 0.5802(3) 0.29948(17) 1.2677(7) 0.0725(13) Uani d . 1
H H33 0.5661 0.3206 1.3757 0.087 Uiso calc R 1
C C34 0.5242(3) 0.25491(18) 1.2137(7) 0.0620(11) Uani d . 1
C C35 0.5469(3) 0.22472(17) 1.0517(7) 0.0606(12) Uani d . 1
H H35 0.5098 0.1949 1.0115 0.073 Uiso calc R 1
C C36 0.6225(2) 0.23737(15) 0.9482(6) 0.0521(11) Uani d . 1
H H36 0.6368 0.2161 0.8407 0.063 Uiso calc R 1
C C37 0.4414(3) 0.2396(2) 1.3262(8) 0.0946(16) Uani d . 1
H H37A 0.4222 0.2014 1.2933 0.142 Uiso calc R 1
H H37B 0.3943 0.2665 1.2979 0.142 Uiso calc R 1
H H37C 0.4550 0.2411 1.4590 0.142 Uiso calc R 1
C C41 0.8649(3) 0.64038(16) 0.9429(7) 0.0504(11) Uani d . 1
O O41 0.87442(16) 0.60544(11) 0.7997(4) 0.0619(8) Uani d . 1
H H41 0.9248 0.5912 0.8022 0.093 Uiso calc R 1
O O42 0.91765(18) 0.64319(11) 1.0741(4) 0.0610(8) Uani d . 1
C C42 0.7810(3) 0.67561(18) 0.9299(7) 0.0738(14) Uani d . 1
H H42A 0.7332 0.6562 0.9952 0.111 Uiso calc R 1
H H42B 0.7649 0.6806 0.7994 0.111 Uiso calc R 1
H H42C 0.7910 0.7126 0.9870 0.111 Uiso calc R 1

loop_
_atom_site_aniso_label
_atom_site_aniso_U_11
_atom_site_aniso_U_22
_atom_site_aniso_U_33
_atom_site_aniso_U_12
_atom_site_aniso_U_13
_atom_site_aniso_U_23
N11 0.0361(18) 0.065(2) 0.064(2) 0.0033(17) 0.0011(17) 0.001(2)
C12 0.035(2) 0.068(3) 0.055(3) -0.013(2) 0.008(2) 0.000(2)
C13 0.033(2) 0.048(2) 0.057(3) 0.0005(16) 0.0049(19) -0.001(2)
C14 0.0269(17) 0.047(2) 0.036(2) 0.0015(15) 0.0016(18) -0.0045(19)
C15 0.035(2) 0.047(2) 0.052(3) -0.0006(16) -0.0012(17) 0.002(2)
C16 0.041(2) 0.056(2) 0.062(3) 0.0068(19) -0.006(2) -0.001(2)
C17 0.0302(19) 0.049(2) 0.039(2) -0.0013(17) 0.0006(19) 0.000(2)
O17 0.0395(13) 0.0407(13) 0.079(2) 0.0048(11) 0.0003(13) -0.0090(14)
N17 0.0226(15) 0.0413(16) 0.060(2) 0.0017(13) 0.0024(15) -0.0047(17)
N27 0.0202(15) 0.0489(17) 0.054(2) 0.0026(12) 0.0026(14) -0.0033(17)
C27 0.0297(19) 0.045(2) 0.044(3) 0.0050(16) 0.0042(16) -0.0028(19)
C21 0.0243(17) 0.0426(19) 0.037(2) 0.0027(15) 0.0000(15) -0.0015(19)
C22 0.0361(19) 0.0390(19) 0.041(2) -0.0034(15) -0.0006(17) 0.0026(18)
C23 0.0301(18) 0.046(2) 0.050(3) 0.0090(15) 0.0008(18) 0.003(2)
Cl1 0.0496(6) 0.0502(5) 0.0882(8) 0.0136(4) 0.0036(6) 0.0006(6)
C24 0.0270(17) 0.052(2) 0.049(3) 0.0034(16) 0.0011(18) 0.003(2)
C25 0.0290(18) 0.045(2) 0.038(2) -0.0043(16) -0.0016(16) 0.0000(18)
C26 0.0268(19) 0.043(2) 0.040(2) 0.0046(15) -0.0010(16) -0.0048(18)
O25 0.0251(12) 0.0514(14) 0.078(2) -0.0034(11) 0.0020(12) -0.0053(14)
C25A 0.0278(19) 0.071(2) 0.088(3) -0.0106(17) 0.007(2) 0.003(3)
O26 0.0299(12) 0.0441(13) 0.0519(17) 0.0056(10) -0.0008(11) -0.0082(12)
S1 0.0359(5) 0.0413(5) 0.0717(8) 0.0057(5) -0.0040(5) -0.0049(6)
O1 0.0479(16) 0.0467(14) 0.118(3) 0.0205(12) 0.0066(17) -0.0144(17)
O2 0.0457(16) 0.0529(15) 0.076(2) -0.0052(13) -0.0236(14) -0.0009(14)
C31 0.040(2) 0.035(2) 0.059(3) 0.0060(17) -0.0035(19) -0.003(2)
C32 0.061(3) 0.053(2) 0.069(3) -0.005(2) -0.002(2) -0.012(2)
C33 0.073(3) 0.079(3) 0.066(3) -0.003(2) 0.010(3) -0.026(3)
C34 0.050(3) 0.078(3) 0.059(3) 0.004(2) 0.004(2) 0.003(3)
C35 0.051(3) 0.055(3) 0.076(4) -0.002(2) -0.001(2) -0.004(2)
C36 0.045(2) 0.050(2) 0.061(3) 0.000(2) 0.003(2) -0.006(2)
C37 0.062(3) 0.132(4) 0.089(4) -0.008(3) 0.013(3) -0.006(3)
C41 0.047(3) 0.041(2) 0.064(3) 0.0059(19) 0.001(2) 0.004(2)
O41 0.0542(17) 0.0609(17) 0.071(2) 0.0195(13) -0.0139(16) -0.0171(18)
O42 0.0635(19) 0.0542(16) 0.065(2) 0.0082(14) -0.0044(16) -0.0024(15)
C42 0.062(3) 0.070(3) 0.089(4) 0.029(2) 0.002(2) 0.005(3)

loop_
_atom_type_symbol
_atom_type_description
_atom_type_scat_dispersion_real
_atom_type_scat_dispersion_imag
_atom_type_scat_source
C C 0.0033 0.0000 'International Tables Vol C Tables 4.2.6.8 and 6.1.1.4'
H H 0.0000 0.0000 'International Tables Vol C Tables 4.2.6.8 and 6.1.1.4'
N N 0.0061 0.0000 'International Tables Vol C Tables 4.2.6.8 and 6.1.1.4'
O O 0.0106 0.0000 'International Tables Vol C Tables 4.2.6.8 and 6.1.1.4'
S S 0.1246 0.0000 'International Tables Vol C Tables 4.2.6.8 and 6.1.1.4'
Cl Cl 0.1484 0.0000 'International Tables Vol C Tables 4.2.6.8 and 6.1.1.4'

loop_
_geom_angle_atom_site_label_1
_geom_angle_atom_site_label_2
_geom_angle_atom_site_label_3
_geom_angle
_geom_angle_publ_flag
O1 S1 O2 120.13(15) yes
O1 S1 O26 102.53(17) yes
O2 S1 O26 107.68(13) yes
O1 S1 C31 110.46(16) yes
O2 S1 C31 109.27(19) yes
O26 S1 C31 105.61(14) yes
C17 N17 N27 118.9(3) yes
C17 N17 H17 120.6 ?
N27 N17 H17 120.6 ?
C26 O26 S1 118.4(2) yes
C21 C26 C25 121.7(3) ?
C21 C26 O26 120.7(3) ?
C25 C26 O26 117.5(3) ?
C26 C21 C22 117.8(3) ?
C26 C21 C27 121.0(3) ?
C22 C21 C27 121.2(3) ?
C23 C22 C21 119.8(3) ?
C23 C22 H22 120.1 ?
C21 C22 H22 120.1 ?
C25 O25 C25A 117.5(2) ?
C27 N27 N17 115.9(3) yes
N27 C27 C21 120.0(3) yes
N27 C27 H27 120.0 ?
C21 C27 H27 120.0 ?
O25 C25 C24 125.1(3) ?
O25 C25 C26 115.4(3) ?
C24 C25 C26 119.5(3) ?
C15 C14 C13 118.0(3) ?
C15 C14 C17 123.0(3) ?
C13 C14 C17 118.9(3) ?
O17 C17 N17 123.3(3) yes
O17 C17 C14 120.8(3) ?
N17 C17 C14 115.9(3) ?
C12 N11 C16 115.8(3) ?
C16 C15 C14 118.6(3) ?
C16 C15 H15 120.7 ?
C14 C15 H15 120.7 ?
C23 C24 C25 118.7(3) ?
C23 C24 H24 120.6 ?
C25 C24 H24 120.6 ?
N11 C16 C15 124.5(3) ?
N11 C16 H16 117.7 ?
C15 C16 H16 117.7 ?
C12 C13 C14 117.9(3) ?
C12 C13 H13 121.1 ?
C14 C13 H13 121.1 ?
C35 C36 C31 118.8(4) ?
C35 C36 H36 120.6 ?
C31 C36 H36 120.6 ?
C24 C23 C22 122.4(3) ?
C24 C23 Cl1 118.2(2) ?
C22 C23 Cl1 119.4(3) ?
N11 C12 C13 125.1(3) ?
N11 C12 H12 117.5 ?
C13 C12 H12 117.5 ?
C31 C32 C33 119.2(4) ?
C31 C32 H32 120.4 ?
C33 C32 H32 120.4 ?
C33 C34 C35 117.4(4) ?
C33 C34 C37 121.6(5) ?
C35 C34 C37 121.0(4) ?
C32 C31 C36 120.5(4) ?
C32 C31 S1 119.5(3) ?
C36 C31 S1 120.0(3) ?
C36 C35 C34 122.1(4) ?
C36 C35 H35 118.9 ?
C34 C35 H35 118.9 ?
C32 C33 C34 122.0(4) ?
C32 C33 H33 119.0 ?
C34 C33 H33 119.0 ?
C41 O41 H41 109.5 ?
O25 C25A H25A 109.5 ?
O25 C25A H25B 109.5 ?
H25A C25A H25B 109.5 ?
O25 C25A H25C 109.5 ?
H25A C25A H25C 109.5 ?
H25B C25A H25C 109.5 ?
O42 C41 O41 123.6(4) ?
O42 C41 C42 123.9(4) ?
O41 C41 C42 112.5(4) ?
C41 C42 H42A 109.5 ?
C41 C42 H42B 109.5 ?
H42A C42 H42B 109.5 ?
C41 C42 H42C 109.5 ?
H42A C42 H42C 109.5 ?
H42B C42 H42C 109.5 ?
C34 C37 H37A 109.5 ?
C34 C37 H37B 109.5 ?
H37A C37 H37B 109.5 ?
C34 C37 H37C 109.5 ?
H37A C37 H37C 109.5 ?
H37B C37 H37C 109.5 ?

loop_
_geom_bond_atom_site_label_1
_geom_bond_atom_site_label_2
_geom_bond_distance
_geom_bond_publ_flag
S1 O1 1.418(2) ?
S1 O2 1.422(2) ?
S1 O26 1.610(2) ?
S1 C31 1.743(4) ?
Cl1 C23 1.738(3) ?
N17 C17 1.346(4) ?
N17 N27 1.377(3) yes
N17 H17 0.8600 ?
O17 C17 1.229(3) ?
O26 C26 1.406(3) ?
C26 C21 1.389(4) ?
C26 C25 1.401(4) ?
C21 C22 1.399(4) ?
C21 C27 1.457(4) ?
C22 C23 1.377(4) ?
C22 H22 0.9300 ?
O25 C25 1.356(3) ?
O25 C25A 1.433(3) ?
N27 C27 1.277(4) ?
C27 H27 0.9300 ?
C25 C24 1.381(4) ?
C14 C15 1.385(4) ?
C14 C13 1.389(4) ?
C14 C17 1.488(4) ?
N11 C12 1.322(4) ?
N11 C16 1.327(4) ?
C15 C16 1.380(4) ?
C15 H15 0.9300 ?
C24 C23 1.376(4) ?
C24 H24 0.9300 ?
C16 H16 0.9300 ?
C13 C12 1.385(4) ?
C13 H13 0.9300 ?
C36 C35 1.373(5) ?
C36 C31 1.390(5) ?
C36 H36 0.9300 ?
C12 H12 0.9300 ?
C32 C31 1.375(5) ?
C32 C33 1.377(5) ?
C32 H32 0.9300 ?
C34 C33 1.381(5) ?
C34 C35 1.384(5) ?
C34 C37 1.510(6) ?
C35 H35 0.9300 ?
C33 H33 0.9300 ?
O41 C41 1.304(4) ?
O41 H41 0.8200 ?
O42 C41 1.216(4) ?
C25A H25A 0.9600 ?
C25A H25B 0.9600 ?
C25A H25C 0.9600 ?
C41 C42 1.495(5) ?
C42 H42A 0.9600 ?
C42 H42B 0.9600 ?
C42 H42C 0.9600 ?
C37 H37A 0.9600 ?
C37 H37B 0.9600 ?
C37 H37C 0.9600 ?

loop_
_geom_hbond_atom_site_label_D
_geom_hbond_atom_site_label_H
_geom_hbond_atom_site_label_A
_geom_hbond_site_symmetry_A
_geom_hbond_distance_DH
_geom_hbond_distance_HA
_geom_hbond_distance_DA
_geom_hbond_angle_DHA
_geom_hbond_publ_flag
O41 H41 O17 . 0.82 1.83 2.649(3) 177 yes
N17 H17 O42 2_764 0.86 2.16 2.992(4) 163 yes
C33 H33 O25 1_556 0.93 2.50 3.378(6) 157 yes
C24 H24 N11 1_455 0.93 2.59 3.521(4) 178 yes

loop_
_geom_torsion_atom_site_label_1
_geom_torsion_atom_site_label_2
_geom_torsion_atom_site_label_3
_geom_torsion_atom_site_label_4
_geom_torsion
_geom_torsion_publ_flag
O1 S1 O26 C26 -174.7(2) yes
O2 S1 O26 C26 -47.0(2) yes
C31 S1 O26 C26 69.6(2) yes
S1 O26 C26 C21 85.7(3) ?
S1 O26 C26 C25 -97.4(3) ?
C25 C26 C21 C22 1.3(5) ?
O26 C26 C21 C22 178.1(3) ?
C25 C26 C21 C27 -179.2(3) ?
O26 C26 C21 C27 -2.4(5) ?
C26 C21 C22 C23 -0.6(5) ?
C27 C21 C22 C23 179.9(3) ?
C17 N17 N27 C27 174.6(3) yes
N17 N27 C27 C21 179.3(3) yes
C26 C21 C27 N27 -164.9(3) yes
C22 C21 C27 N27 14.5(5) yes
C25A O25 C25 C24 -12.3(5) ?
C25A O25 C25 C26 167.9(3) ?
C21 C26 C25 O25 178.4(3) ?
O26 C26 C25 O25 1.5(4) ?
C21 C26 C25 C24 -1.4(5) ?
O26 C26 C25 C24 -178.3(3) ?
N27 N17 C17 O17 -5.1(6) yes
N27 N17 C17 C14 173.3(3) yes
C15 C14 C17 O17 146.3(4) ?
C13 C14 C17 O17 -31.4(6) ?
C15 C14 C17 N17 -32.2(6) ?
C13 C14 C17 N17 150.1(3) ?
C13 C14 C15 C16 -0.3(5) ?
C17 C14 C15 C16 -178.1(3) ?
O25 C25 C24 C23 -179.1(3) ?
C26 C25 C24 C23 0.8(5) ?
C12 N11 C16 C15 1.3(6) ?
C14 C15 C16 N11 -0.8(6) ?
C15 C14 C13 C12 0.9(5) ?
C17 C14 C13 C12 178.7(3) ?
C25 C24 C23 C22 -0.1(6) ?
C25 C24 C23 Cl1 179.0(3) ?
C21 C22 C23 C24 0.0(6) ?
C21 C22 C23 Cl1 -179.1(3) ?
C16 N11 C12 C13 -0.7(6) ?
C14 C13 C12 N11 -0.3(6) ?
C33 C32 C31 C36 0.1(6) ?
C33 C32 C31 S1 -179.1(3) ?
C35 C36 C31 C32 0.3(6) ?
C35 C36 C31 S1 179.6(3) ?
O1 S1 C31 C32 146.7(3) ?
O2 S1 C31 C32 12.4(3) ?
O26 S1 C31 C32 -103.1(3) ?
O1 S1 C31 C36 -32.6(4) ?
O2 S1 C31 C36 -166.8(3) ?
O26 S1 C31 C36 77.6(3) ?
C31 C36 C35 C34 -0.9(6) ?
C33 C34 C35 C36 0.9(6) ?
C37 C34 C35 C36 -179.2(4) ?
C31 C32 C33 C34 -0.1(6) ?
C35 C34 C33 C32 -0.4(6) ?
C37 C34 C33 C32 179.7(4) ?

loop_
_cod_related_entry_id
_cod_related_entry_database
_cod_related_entry_code
1 ChemSpider 21196537
